data_4308460
loop_
_publ_author_name
'Yun-Bo Jiang'
'Hui-Zhong Kou'
'Ru-Ji Wang'
'Ai-Li Cui'
'Joan Ribas'

_publ_contact_author_email KOUHZ@MAIL.TSINGHUA.EDU.CN
_publ_contact_author_name 'Hui-Zhong Kou'
_publ_section_title
;
Synthesis, Crystal Structure, and Magnetic Properties of Oxime-Bridged
Polynuclear Ni(II) and Cu(II) Complexes
;
_journal_name_full 'Inorganic Chemistry'
_journal_page_first 709
_journal_page_last 715
_journal_paper_doi 10.1021/ic048729m
_journal_volume 44
_journal_year 2005
_chemical_formula_sum 'C36 H92 Cl2 N12 Ni6 O15'
_chemical_formula_weight 1356.38
_space_group_IT_number 12
_symmetry_cell_setting monoclinic
_symmetry_space_group_name_Hall '-C 2y'
_symmetry_space_group_name_H-M 'C 1 2/m 1'
_atom_sites_solution_hydrogens geom
_atom_sites_solution_primary direct
_atom_sites_solution_secondary difmap
_audit_creation_method SHELXL-97
_cell_angle_alpha 90.00
_cell_angle_beta 116.385(1)
_cell_angle_gamma 90.00
_cell_formula_units_Z 2
_cell_length_a 21.111(1)
_cell_length_b 13.1963(8)
_cell_length_c 11.8430(7)
_cell_measurement_reflns_used 2691
_cell_measurement_temperature 296(2)
_cell_measurement_theta_max 27.2
_cell_measurement_theta_min 2.33
_cell_volume 2955.6(3)
_computing_cell_refinement 'SMART (Bruker, 2000)'
_computing_data_collection 'SMART (Bruker, 2000)'
_computing_data_reduction 'SAINT (Bruker, 2000)'
_computing_molecular_graphics 'PLATON (Spek, 2002)'
_computing_publication_material 'SHELXL-97 (Sheldrick, 1997)'
_computing_structure_refinement 'SHELXL-97 (Sheldrick, 1997)'
_computing_structure_solution 'SHELXS-97 (Sheldrick, 1997)'
_diffrn_ambient_temperature 296(2)
_diffrn_detector_area_resol_mean '15\\times15 microns'
_diffrn_measured_fraction_theta_full 0.975
_diffrn_measured_fraction_theta_max 0.975
_diffrn_measurement_device_type 'CCD area detector'
_diffrn_measurement_method 'phi and omega scans'
_diffrn_radiation_monochromator graphite
_diffrn_radiation_source 'fine-focus sealed tube'
_diffrn_radiation_type MoK\a
_diffrn_radiation_wavelength 0.71073
_diffrn_reflns_av_R_equivalents 0.0404
_diffrn_reflns_av_sigmaI/netI 0.0457
_diffrn_reflns_limit_h_max 26
_diffrn_reflns_limit_h_min -25
_diffrn_reflns_limit_k_max 16
_diffrn_reflns_limit_k_min -10
_diffrn_reflns_limit_l_max 14
_diffrn_reflns_limit_l_min -14
_diffrn_reflns_number 8225
_diffrn_reflns_theta_full 26.00
_diffrn_reflns_theta_max 26.00
_diffrn_reflns_theta_min 2.15
_diffrn_standards_decay_% 0
_exptl_absorpt_coefficient_mu 2.028
_exptl_absorpt_correction_T_max 0.890
_exptl_absorpt_correction_T_min 0.588
_exptl_absorpt_correction_type multi-scan
_exptl_absorpt_process_details 'SADABS (Bruker, 2000)'
_exptl_crystal_colour blue
_exptl_crystal_density_diffrn 1.524
_exptl_crystal_density_method 'not measured'
_exptl_crystal_description block
_exptl_crystal_F_000 1428
_exptl_crystal_size_max 0.4
_exptl_crystal_size_mid 0.2
_exptl_crystal_size_min 0.15
_refine_diff_density_max 0.687
_refine_diff_density_min -0.671
_refine_diff_density_rms 0.124
_refine_ls_extinction_method none
_refine_ls_goodness_of_fit_ref 1.055
_refine_ls_hydrogen_treatment mixed
_refine_ls_matrix_type full
_refine_ls_number_parameters 257
_refine_ls_number_reflns 2973
_refine_ls_number_restraints 6
_refine_ls_restrained_S_all 1.070
_refine_ls_R_factor_all 0.0545
_refine_ls_R_factor_gt 0.0488
_refine_ls_shift/su_max 0.000
_refine_ls_shift/su_mean 0.000
_refine_ls_structure_factor_coef Fsqd
_refine_ls_weighting_details 'calc w=1/[\s^2^(Fo^2^)+(0.0804P)^2^+6.0000P] where P=(Fo^2^+2Fc^2^)/3'
_refine_ls_weighting_scheme calc
_refine_ls_wR_factor_gt 0.1317
_refine_ls_wR_factor_ref 0.1355
_reflns_number_gt 2556
_reflns_number_total 2973
_reflns_threshold_expression >2sigma(I)
_cod_data_source_file ic048729msi20040921_025007_2.cif
_cod_data_source_block Ni6
_cod_depositor_comments
;
The following automatic conversions were performed:
'_symmetry_cell_setting' value 'Monoclinic' changed to 'monoclinic'
according to '/home/saulius/struct/CIF-dictionaries/cif_core.dic'
dictionary named 'cif_core.dic' version 2.4.1 from 2010-06-29.

Automatic conversion script
Id: cif_fix_enum 1527 2010-12-29 10:47:43Z saulius 
;
_cod_original_cell_volume 2955.65(52)
_cod_database_code 4308460

loop_
_symmetry_equiv_pos_as_xyz
'x, y, z'
'-x, y, -z'
'x+1/2, y+1/2, z'
'-x+1/2, y+1/2, -z'
'-x, -y, -z'
'x, -y, z'
'-x+1/2, -y+1/2, -z'
'x+1/2, -y+1/2, z'

loop_
_atom_site_label
_atom_site_type_symbol
_atom_site_fract_x
_atom_site_fract_y
_atom_site_fract_z
_atom_site_U_iso_or_equiv
_atom_site_adp_type
_atom_site_occupancy
_atom_site_symmetry_multiplicity
_atom_site_calc_flag
_atom_site_refinement_flags
_atom_site_disorder_assembly
_atom_site_disorder_group
Ni1 Ni 0.10866(3) 0.0000 0.63234(6) 0.0268(2) Uani 1 2 d S . .
Ni2 Ni 0.03584(2) 0.10486(3) 0.40603(4) 0.02632(18) Uani 1 1 d . . .
O3 O 0.0000 0.0000 0.5000 0.0249(10) Uani 1 4 d S . .
O1 O 0.11520(18) 0.0000 0.4664(3) 0.0261(7) Uani 1 2 d S . .
N4 N -0.04972(17) 0.1961(2) 0.3601(3) 0.0299(7) Uani 1 1 d . . .
N3 N 0.0791(2) 0.2031(3) 0.3226(4) 0.0462(9) Uani 1 1 d . . .
O2 O -0.09604(14) 0.15939(19) 0.4053(3) 0.0295(6) Uani 1 1 d . . .
C9 C -0.0654(3) 0.2781(5) 0.3008(7) 0.080(2) Uani 1 1 d U . .
C10' C -0.1126(6) 0.3608(7) 0.3326(11) 0.055(3) Uani 0.50 1 d P . .
C10 C -0.1466(5) 0.3088(8) 0.2246(11) 0.059(3) Uani 0.50 1 d P . .
C7' C 0.0539(5) 0.3112(6) 0.3011(8) 0.0356(18) Uani 0.50 1 d P . .
C7 C 0.0224(5) 0.2696(6) 0.2109(8) 0.0369(18) Uani 0.50 1 d P . .
C8' C -0.0258(6) 0.3026(9) 0.2173(12) 0.045(2) Uani 0.50 1 d P . .
C8 C -0.0103(7) 0.3378(8) 0.2738(13) 0.047(3) Uani 0.50 1 d P . .
C11' C 0.0872(6) 0.3641(8) 0.2246(12) 0.044(2) Uani 0.50 1 d P . .
C12 C -0.0336(5) 0.2078(8) 0.1062(8) 0.050(2) Uani 0.50 1 d P . .
C11 C 0.0637(6) 0.3353(8) 0.1569(11) 0.047(2) Uani 0.50 1 d P . .
C12' C 0.0710(6) 0.3691(7) 0.4213(10) 0.051(2) Uani 0.50 1 d P . .
O4 O 0.01242(19) 0.0000 0.7432(3) 0.0305(8) Uani 1 2 d S . .
N1 N 0.2162(2) 0.0000 0.7498(4) 0.0363(11) Uani 1 2 d S . .
N2 N 0.0850(2) 0.0000 0.7794(4) 0.0302(9) Uani 1 2 d S . .
C6 C 0.2262(6) 0.1382(7) 0.9012(10) 0.052(2) Uani 0.50 1 d P . .
C5 C 0.3222(4) 0.0000 0.9564(6) 0.0526(17) Uani 1 2 d S . .
C4 C 0.2422(4) 0.0274(6) 0.8871(8) 0.038(2) Uani 0.50 1 d P . .
C3 C 0.2037(5) -0.0415(7) 0.9425(8) 0.0399(18) Uani 0.50 1 d P . .
C2 C 0.1241(4) -0.0311(5) 0.8926(7) 0.0338(18) Uani 0.50 1 d P . .
C1 C 0.0941(6) -0.0549(8) 0.9860(9) 0.054(2) Uani 0.50 1 d P . .
O6 O 0.27585(15) 0.4240(2) 0.6513(3) 0.0235(6) Uani 0.80 1 d P . .
O8 O 0.3149(6) 0.3552(8) 0.7882(11) 0.024(2) Uani 0.20 1 d P . .
O7 O 0.1774(6) 0.4096(8) 0.4466(10) 0.096(3) Uani 0.50 1 d P . .
Cl1 Cl 0.2694(2) 0.3047(3) 0.3837(5) 0.0988(12) Uani 0.50 1 d P . .
H1 H 0.1523 0.0000 0.4551 0.050 Uiso 1 2 d S . .

loop_
_atom_site_aniso_label
_atom_site_aniso_U_11
_atom_site_aniso_U_22
_atom_site_aniso_U_33
_atom_site_aniso_U_23
_atom_site_aniso_U_13
_atom_site_aniso_U_12
Ni1 0.0302(4) 0.0254(4) 0.0266(4) 0.000 0.0142(3) 0.000
Ni2 0.0326(3) 0.0192(3) 0.0313(3) 0.00205(17) 0.0178(2) 0.00029(18)
O3 0.027(2) 0.022(2) 0.027(2) 0.000 0.012(2) 0.000
O1 0.0310(19) 0.0226(17) 0.0291(18) 0.000 0.0174(15) 0.000
N4 0.0346(17) 0.0258(16) 0.0330(16) 0.0041(13) 0.0185(14) 0.0015(13)
N3 0.056(2) 0.0301(19) 0.068(3) 0.0160(18) 0.041(2) 0.0064(17)
O2 0.0334(14) 0.0242(13) 0.0366(14) 0.0030(11) 0.0206(12) 0.0008(11)
C9 0.062(3) 0.076(4) 0.126(5) 0.071(4) 0.064(3) 0.035(3)
C10' 0.076(7) 0.029(4) 0.076(7) 0.002(5) 0.049(6) 0.014(5)
C10 0.042(5) 0.060(7) 0.072(7) 0.036(6) 0.023(5) 0.019(5)
C7' 0.043(5) 0.026(4) 0.044(5) 0.006(4) 0.025(4) -0.004(3)
C7 0.045(5) 0.031(4) 0.041(5) 0.003(4) 0.024(4) -0.003(4)
C8' 0.048(6) 0.037(6) 0.053(7) 0.016(5) 0.027(6) 0.002(5)
C8 0.067(8) 0.025(5) 0.059(7) 0.010(5) 0.037(7) 0.006(5)
C11' 0.055(6) 0.031(5) 0.059(6) 0.011(5) 0.036(6) -0.005(4)
C12 0.057(6) 0.056(6) 0.034(4) 0.004(4) 0.018(4) -0.015(5)
C11 0.059(7) 0.035(5) 0.052(6) 0.005(5) 0.029(6) -0.013(5)
C12' 0.067(7) 0.035(5) 0.062(6) 0.002(4) 0.040(5) -0.005(4)
O4 0.0297(19) 0.033(2) 0.0327(19) 0.000 0.0178(16) 0.000
N1 0.034(3) 0.044(3) 0.031(2) 0.000 0.014(2) 0.000
N2 0.033(2) 0.030(2) 0.029(2) 0.000 0.0147(19) 0.000
C6 0.073(7) 0.029(4) 0.052(5) -0.013(4) 0.026(5) -0.008(5)
C5 0.035(3) 0.072(5) 0.039(3) 0.000 0.006(3) 0.000
C4 0.036(4) 0.039(7) 0.039(4) -0.001(3) 0.015(3) -0.005(3)
C3 0.042(5) 0.041(4) 0.034(4) 0.007(3) 0.015(4) 0.002(3)
C2 0.039(4) 0.031(5) 0.032(4) 0.002(3) 0.017(3) -0.001(3)
C1 0.064(6) 0.065(6) 0.044(5) 0.015(4) 0.035(5) -0.002(5)
O6 0.0204(14) 0.0122(13) 0.0455(18) 0.0029(13) 0.0215(14) -0.0047(11)
O8 0.033(6) 0.006(5) 0.033(6) 0.005(5) 0.015(5) 0.001(5)
O7 0.084(7) 0.098(8) 0.098(7) -0.034(6) 0.034(6) -0.006(5)
Cl1 0.090(3) 0.083(2) 0.134(3) -0.004(2) 0.059(3) -0.014(2)

loop_
_atom_type_symbol
_atom_type_description
_atom_type_scat_dispersion_real
_atom_type_scat_dispersion_imag
_atom_type_scat_source
C C 0.0033 0.0016 'International Tables Vol C Tables 4.2.6.8 and 6.1.1.4'
N N 0.0061 0.0033 'International Tables Vol C Tables 4.2.6.8 and 6.1.1.4'
O O 0.0106 0.0060 'International Tables Vol C Tables 4.2.6.8 and 6.1.1.4'
Cl Cl 0.1484 0.1585 'International Tables Vol C Tables 4.2.6.8 and 6.1.1.4'
Ni Ni 0.3393 1.1124 'International Tables Vol C Tables 4.2.6.8 and 6.1.1.4'
H H 0.0000 0.0000 'International Tables Vol C Tables 4.2.6.8 and 6.1.1.4'

loop_
_geom_angle_atom_site_label_1
_geom_angle_atom_site_label_2
_geom_angle_atom_site_label_3
_geom_angle
_geom_angle_site_symmetry_1
_geom_angle_site_symmetry_3
_geom_angle_publ_flag
N2 Ni1 O1 170.64(17) . . ?
N2 Ni1 N1 92.22(19) . . ?
O1 Ni1 N1 97.13(17) . . ?
N2 Ni1 O3 92.08(14) . . ?
O1 Ni1 O3 78.56(11) . . ?
N1 Ni1 O3 175.70(13) . . ?
N2 Ni1 O2 97.13(7) . 5_556 ?
O1 Ni1 O2 81.63(7) . 5_556 ?
N1 Ni1 O2 97.91(8) . 5_556 ?
O3 Ni1 O2 81.55(7) . 5_556 ?
N2 Ni1 O2 97.13(7) . 2_556 ?
O1 Ni1 O2 81.63(7) . 2_556 ?
N1 Ni1 O2 97.91(8) . 2_556 ?
O3 Ni1 O2 81.55(7) . 2_556 ?
O2 Ni1 O2 158.21(15) 5_556 2_556 ?
N2 Ni1 Ni2 125.98(11) . 6 ?
O1 Ni1 Ni2 46.87(8) . 6 ?
N1 Ni1 Ni2 128.06(10) . 6 ?
O3 Ni1 Ni2 48.65(2) . 6 ?
O2 Ni1 Ni2 49.41(7) 5_556 6 ?
O2 Ni1 Ni2 108.81(8) 2_556 6 ?
N2 Ni1 Ni2 125.98(11) . . ?
O1 Ni1 Ni2 46.87(8) . . ?
N1 Ni1 Ni2 128.06(10) . . ?
O3 Ni1 Ni2 48.65(2) . . ?
O2 Ni1 Ni2 108.81(8) 5_556 . ?
O2 Ni1 Ni2 49.41(7) 2_556 . ?
Ni2 Ni1 Ni2 59.40(5) 6 . ?
N4 Ni2 O1 171.18(12) . . ?
N4 Ni2 N3 91.67(14) . . ?
O1 Ni2 N3 97.12(14) . . ?
N4 Ni2 O3 92.61(10) . . ?
O1 Ni2 O3 78.58(9) . . ?
N3 Ni2 O3 175.37(11) . . ?
N4 Ni2 O4 97.08(13) . 5_556 ?
O1 Ni2 O4 82.23(12) . 5_556 ?
N3 Ni2 O4 99.30(15) . 5_556 ?
O3 Ni2 O4 81.92(9) . 5_556 ?
N4 Ni2 O2 97.16(12) . 2_556 ?
O1 Ni2 O2 81.28(11) . 2_556 ?
N3 Ni2 O2 95.99(15) . 2_556 ?
O3 Ni2 O2 81.73(8) . 2_556 ?
O4 Ni2 O2 158.74(10) 5_556 2_556 ?
N4 Ni2 Ni2 126.33(9) . 6 ?
O1 Ni2 Ni2 47.33(7) . 6 ?
N3 Ni2 Ni2 128.72(11) . 6 ?
O3 Ni2 Ni2 49.14(3) . 6 ?
O4 Ni2 Ni2 49.14(7) 5_556 6 ?
O2 Ni2 Ni2 109.60(7) 2_556 6 ?
N4 Ni2 Ni1 126.51(9) . . ?
O1 Ni2 Ni1 46.52(9) . . ?
N3 Ni2 Ni1 126.61(13) . . ?
O3 Ni2 Ni1 49.00(4) . . ?
O4 Ni2 Ni1 109.44(8) 5_556 . ?
O2 Ni2 Ni1 49.30(8) 2_556 . ?
Ni2 Ni2 Ni1 60.30(3) 6 . ?
Ni2 O3 Ni2 98.28(5) 6 5_556 ?
Ni2 O3 Ni2 81.72(5) 6 . ?
Ni2 O3 Ni2 180.00(2) 5_556 . ?
Ni2 O3 Ni2 180.0 6 2_556 ?
Ni2 O3 Ni2 81.72(5) 5_556 2_556 ?
Ni2 O3 Ni2 98.28(5) . 2_556 ?
Ni2 O3 Ni1 97.65(5) 6 5_556 ?
Ni2 O3 Ni1 82.35(5) 5_556 5_556 ?
Ni2 O3 Ni1 97.65(5) . 5_556 ?
Ni2 O3 Ni1 82.35(5) 2_556 5_556 ?
Ni2 O3 Ni1 82.35(5) 6 . ?
Ni2 O3 Ni1 97.65(5) 5_556 . ?
Ni2 O3 Ni1 82.35(5) . . ?
Ni2 O3 Ni1 97.65(5) 2_556 . ?
Ni1 O3 Ni1 180.00(3) 5_556 . ?
Ni1 O1 Ni2 86.61(11) . 6 ?
Ni1 O1 Ni2 86.61(11) . . ?
Ni2 O1 Ni2 85.34(15) 6 . ?
Ni1 O1 H1 128.0 . . ?
Ni2 O1 H1 127.9 6 . ?
Ni2 O1 H1 127.9 . . ?
C9 N4 O2 117.4(3) . . ?
C9 N4 Ni2 130.1(3) . . ?
O2 N4 Ni2 112.5(2) . . ?
C7' N3 C7 42.2(5) . . ?
C7' N3 Ni2 118.4(4) . . ?
C7 N3 Ni2 114.4(4) . . ?
N4 O2 Ni1 107.78(19) . 5_556 ?
N4 O2 Ni2 109.0(2) . 2_556 ?
Ni1 O2 Ni2 81.29(9) 5_556 2_556 ?
N4 C9 C8 121.2(6) . . ?
N4 C9 C10 119.1(6) . . ?
C8 C9 C10 118.1(7) . . ?
N4 C9 C8' 116.4(6) . . ?
C8 C9 C8' 28.0(4) . . ?
C10 C9 C8' 109.1(7) . . ?
N4 C9 C10' 119.1(6) . . ?
C8 C9 C10' 107.4(7) . . ?
C10 C9 C10' 49.3(6) . . ?
C8' C9 C10' 123.6(7) . . ?
C10 C10' C9 64.0(6) . . ?
C10' C10 C9 66.7(7) . . ?
C7 C7' C8 77.5(9) . . ?
C7 C7' N3 73.3(7) . . ?
C8 C7' N3 123.5(8) . . ?
C7 C7' C12' 159.9(10) . . ?
C8 C7' C12' 83.3(9) . . ?
N3 C7' C12' 113.7(7) . . ?
C7 C7' C8' 48.0(7) . . ?
C8 C7' C8' 29.7(6) . . ?
N3 C7' C8' 104.1(7) . . ?
C12' C7' C8' 112.4(9) . . ?
C7 C7' C11' 83.9(8) . . ?
C8 C7' C11' 115.6(9) . . ?
N3 C7' C11' 108.0(7) . . ?
C12' C7' C11' 110.1(8) . . ?
C8' C7' C11' 108.1(8) . . ?
C7 C7' C11 57.4(6) . . ?
C8 C7' C11 105.0(8) . . ?
N3 C7' C11 98.3(6) . . ?
C12' C7' C11 135.2(7) . . ?
C8' C7' C11 87.5(7) . . ?
C11' C7' C11 26.4(5) . . ?
C7' C7 C8' 85.3(10) . . ?
C7' C7 C12 163.9(9) . . ?
C8' C7 C12 82.2(10) . . ?
C7' C7 C8 56.4(8) . . ?
C8' C7 C8 29.0(7) . . ?
C12 C7 C8 111.2(9) . . ?
C7' C7 C11 85.2(8) . . ?
C8' C7 C11 119.7(9) . . ?
C12 C7 C11 109.8(8) . . ?
C8 C7 C11 109.5(8) . . ?
C7' C7 N3 64.6(6) . . ?
C8' C7 N3 121.2(8) . . ?
C12 C7 N3 114.0(7) . . ?
C8 C7 N3 104.9(7) . . ?
C11 C7 N3 107.3(7) . . ?
C7' C7 C11' 58.1(7) . . ?
C8' C7 C11' 113.3(9) . . ?
C12 C7 C11' 136.9(7) . . ?
C8 C7 C11' 92.2(7) . . ?
C11 C7 C11' 27.2(5) . . ?
N3 C7 C11' 92.7(6) . . ?
C8 C8' C7 104.1(19) . . ?
C8 C8' C7' 57.6(14) . . ?
C7 C8' C7' 46.7(7) . . ?
C8 C8' C9 73.5(15) . . ?
C7 C8' C9 134.2(9) . . ?
C7' C8' C9 110.0(8) . . ?
C8 C8' C12 161.6(19) . . ?
C7 C8' C12 58.1(8) . . ?
C7' C8' C12 104.2(8) . . ?
C9 C8' C12 114.8(8) . . ?
C8' C8 C7' 92.8(16) . . ?
C8' C8 C7 46.9(13) . . ?
C7' C8 C7 46.1(6) . . ?
C8' C8 C9 78.5(15) . . ?
C7' C8 C9 127.5(9) . . ?
C7 C8 C9 110.4(8) . . ?
C8' C8 C12' 144.7(18) . . ?
C7' C8 C12' 53.4(7) . . ?
C7 C8 C12' 99.2(8) . . ?
C9 C8 C12' 112.3(8) . . ?
C11 C11' C7' 97.3(12) . . ?
C11 C11' C7 59.3(10) . . ?
C7' C11' C7 38.0(5) . . ?
C7 C12 C8' 39.7(5) . . ?
C11' C11 C7 93.6(12) . . ?
C11' C11 C7' 56.2(10) . . ?
C7 C11 C7' 37.3(5) . . ?
C7' C12' C8 43.4(6) . . ?
N2 O4 Ni2 108.2(2) . 5_556 ?
N2 O4 Ni2 108.2(2) . 2_556 ?
Ni2 O4 Ni2 81.71(14) 5_556 2_556 ?
C4 N1 C4 27.7(6) 6 . ?
C4 N1 Ni1 119.2(4) 6 . ?
C4 N1 Ni1 119.2(4) . . ?
C2 N2 C2 37.1(7) 6 . ?
C2 N2 O4 115.4(5) 6 . ?
C2 N2 O4 115.4(5) . . ?
C2 N2 Ni1 127.4(4) 6 . ?
C2 N2 Ni1 127.4(4) . . ?
O4 N2 Ni1 113.2(3) . . ?
C3 C6 C4 49.1(5) 6 . ?
C4 C5 C4 26.9(6) 6 . ?
C4 C4 C3 98.5(5) 6 6 ?
C4 C4 N1 76.1(3) 6 . ?
C3 C4 N1 125.8(7) 6 . ?
C4 C4 C6 163.3(5) 6 . ?
C3 C4 C6 65.0(7) 6 . ?
N1 C4 C6 110.8(6) . . ?
C4 C4 C3 54.0(4) 6 . ?
C3 C4 C3 44.5(7) 6 . ?
N1 C4 C3 108.0(6) . . ?
C6 C4 C3 109.5(7) . . ?
C4 C4 C5 76.6(3) 6 . ?
C3 C4 C5 123.8(8) 6 . ?
N1 C4 C5 107.5(6) . . ?
C6 C4 C5 113.9(6) . . ?
C3 C4 C5 106.9(6) . . ?
C3 C3 C4 81.5(5) 6 6 ?
C3 C3 C6 147.3(5) 6 6 ?
C4 C3 C6 65.8(6) 6 6 ?
C3 C3 C2 84.8(4) 6 . ?
C4 C3 C2 129.7(8) 6 . ?
C6 C3 C2 113.7(8) 6 . ?
C3 C3 C4 54.0(4) 6 . ?
C4 C3 C4 27.6(6) 6 . ?
C6 C3 C4 93.4(7) 6 . ?
C2 C3 C4 118.7(7) . . ?
C3 C3 C2 57.7(4) 6 6 ?
C4 C3 C2 118.3(7) 6 6 ?
C6 C3 C2 136.5(7) 6 6 ?
C2 C3 C2 27.1(5) . 6 ?
C4 C3 C2 97.9(6) . 6 ?
C2 C2 N2 71.5(3) 6 . ?
C2 C2 C3 95.2(4) 6 . ?
N2 C2 C3 121.4(6) . . ?
C2 C2 C1 101.9(5) 6 . ?
N2 C2 C1 122.4(7) . . ?
C3 C2 C1 116.2(7) . . ?
C2 C2 C3 57.7(4) 6 6 ?
N2 C2 C3 104.3(5) . 6 ?
C3 C2 C3 37.5(6) . 6 ?
C1 C2 C3 120.0(7) . 6 ?
C2 C2 C1 52.9(4) 6 6 ?
N2 C2 C1 101.0(6) . 6 ?
C3 C2 C1 115.4(6) . 6 ?
C1 C2 C1 49.0(8) . 6 ?
C3 C2 C1 89.7(5) 6 6 ?
C1 C1 C2 78.1(5) 6 . ?
C1 C1 C2 52.9(4) 6 6 ?
C2 C1 C2 25.2(5) . 6 ?

loop_
_geom_bond_atom_site_label_1
_geom_bond_atom_site_label_2
_geom_bond_distance
_geom_bond_site_symmetry_2
_geom_bond_publ_flag
Ni1 N2 2.014(4) . ?
Ni1 O1 2.030(4) . ?
Ni1 N1 2.070(5) . ?
Ni1 O3 2.1267(14) . ?
Ni1 O2 2.142(3) 5_556 ?
Ni1 O2 2.142(3) 2_556 ?
Ni1 Ni2 2.7928(16) 6 ?
Ni1 Ni2 2.7928(16) . ?
Ni2 N4 2.034(3) . ?
Ni2 O1 2.042(3) . ?
Ni2 N3 2.072(3) . ?
Ni2 O3 2.1152(10) . ?
Ni2 O4 2.115(3) 5_556 ?
Ni2 O2 2.146(3) 2_556 ?
Ni2 Ni2 2.767(2) 6 ?
O3 Ni2 2.1152(10) 6 ?
O3 Ni2 2.1152(10) 5_556 ?
O3 Ni2 2.1152(10) 2_556 ?
O3 Ni1 2.1267(14) 5_556 ?
O1 Ni2 2.042(3) 6 ?
O1 H1 0.8507 . ?
N4 C9 1.251(6) . ?
N4 O2 1.394(4) . ?
N3 C7' 1.504(9) . ?
N3 C7 1.596(9) . ?
O2 Ni1 2.142(3) 5_556 ?
O2 Ni2 2.146(3) 2_556 ?
C9 C8 1.551(13) . ?
C9 C10 1.594(11) . ?
C9 C8' 1.586(12) . ?
C9 C10' 1.629(11) . ?
C10' C10 1.344(16) . ?
C7' C7 1.118(12) . ?
C7' C8 1.293(15) . ?
C7' C12' 1.512(13) . ?
C7' C8' 1.531(15) . ?
C7' C11' 1.540(12) . ?
C7' C11 1.838(13) . ?
C7 C8' 1.141(14) . ?
C7 C12 1.516(13) . ?
C7 C8 1.516(14) . ?
C7 C11 1.554(12) . ?
C7 C11' 1.804(13) . ?
C8' C8 0.759(12) . ?
C8' C12 1.770(17) . ?
C8 C12' 1.871(18) . ?
C11' C11 0.825(12) . ?
O4 N2 1.395(6) . ?
O4 Ni2 2.115(3) 5_556 ?
O4 Ni2 2.115(3) 2_556 ?
N1 C4 1.511(9) 6 ?
N1 C4 1.511(9) . ?
N2 C2 1.290(9) 6 ?
N2 C2 1.290(9) . ?
C6 C3 1.516(13) 6 ?
C6 C4 1.526(12) . ?
C5 C4 1.557(10) 6 ?
C5 C4 1.557(10) . ?
C4 C4 0.723(15) 6 ?
C4 C3 1.265(11) 6 ?
C4 C3 1.547(11) . ?
C3 C3 1.096(17) 6 ?
C3 C4 1.265(11) 6 ?
C3 C6 1.516(13) 6 ?
C3 C2 1.519(12) . ?
C3 C2 1.791(12) 6 ?
C2 C2 0.820(15) 6 ?
C2 C1 1.532(11) . ?
C2 C3 1.791(12) 6 ?
C2 C1 1.881(11) 6 ?
C1 C1 1.45(2) 6 ?
C1 C2 1.881(11) 6 ?
O6 O8 1.716(12) . ?
